data_9000116
loop_
_publ_author_name
'Harris, L. A.'
'Clark, G. W.'
'Yakel, H. L.'

_publ_section_title
;
 A hydrothermally synthesized iron analog of pollucite -
 Its structure and significance
;
_journal_name_full 'American Mineralogist'
_journal_page_first 100
_journal_page_last 109
_journal_volume 48
_journal_year 1963
_chemical_formula_structural 'Cs Fe Si2 O6'
_chemical_formula_sum 'Cs Fe O6 Si2'
_space_group_IT_number 230
_symmetry_space_group_name_Hall '-I 4bd 2c 3'
_symmetry_space_group_name_H-M 'I a -3 d'
_cell_angle_alpha 90
_cell_angle_beta 90
_cell_angle_gamma 90
_cell_length_a 13.66
_cell_length_b 13.66
_cell_length_c 13.66
_cell_formula_units_Z 16
_cell_volume 2548.896
_database_code_amcsd 0000120
_exptl_crystal_density_diffrn 3.554
_cod_original_formula_sum 'Cs (Fe Si2) O6'
_cod_database_code 9000116
_amcsd_formula_title CsFeSi2O6

loop_
_space_group_symop_operation_xyz
x,y,z
1/2+x,1/2+y,1/2+z
z,1/2-x,1/2+y
1/2+z,-x,+y
-y,1/2+z,1/2-x
1/2-y,+z,-x
x,1/2-y,1/2+z
1/2+x,-y,+z
-z,1/2+x,1/2-y
1/2-z,+x,-y
y,1/2-z,1/2+x
1/2+y,-z,+x
-x,1/2+y,1/2-z
1/2-x,+y,-z
3/4+x,1/4-z,3/4-y
1/4+x,3/4-z,1/4-y
3/4-z,1/4+y,3/4+x
1/4-z,3/4+y,1/4+x
3/4+y,1/4-x,3/4-z
1/4+y,3/4-x,1/4-z
3/4-x,1/4+z,3/4+y
1/4-x,3/4+z,1/4+y
3/4+z,1/4-y,3/4-x
1/4+z,3/4-y,1/4-x
3/4-y,1/4+x,3/4+z
1/4-y,3/4+x,1/4+z
1/4+x,1/4+z,1/4+y
3/4+x,3/4+z,3/4+y
1/4-z,1/4-y,1/4-x
3/4-z,3/4-y,3/4-x
1/4+y,1/4+x,1/4+z
3/4+y,3/4+x,3/4+z
1/4-x,1/4-z,1/4-y
3/4-x,3/4-z,3/4-y
1/4+z,1/4+y,1/4+x
3/4+z,3/4+y,3/4+x
1/4-y,1/4-x,1/4-z
3/4-y,3/4-x,3/4-z
1/2+z,x,1/2-y
+z,1/2+x,-y
1/2-y,-z,1/2+x
-y,1/2-z,+x
1/2+x,y,1/2-z
+x,1/2+y,-z
1/2-z,-x,1/2+y
-z,1/2-x,+y
1/2+y,z,1/2-x
+y,1/2+z,-x
1/2-x,-y,1/2+z
-x,1/2-y,+z
1/2-z,1/2+x,y
-z,+x,1/2+y
1/2+y,1/2-z,-x
+y,-z,1/2-x
1/2-x,1/2+y,z
-x,+y,1/2+z
1/2+z,1/2-x,-y
+z,-x,1/2-y
1/2-y,1/2+z,x
-y,+z,1/2+x
1/2+x,1/2-y,-z
+x,-y,1/2-z
3/4-x,3/4+z,1/4-y
1/4-x,1/4+z,3/4-y
3/4+z,3/4-y,1/4+x
1/4+z,1/4-y,3/4+x
3/4-y,3/4+x,1/4-z
1/4-y,1/4+x,3/4-z
3/4+x,3/4-z,1/4+y
1/4+x,1/4-z,3/4+y
3/4-z,3/4+y,1/4-x
1/4-z,1/4+y,3/4-x
3/4+y,3/4-x,1/4+z
1/4+y,1/4-x,3/4+z
1/4-x,3/4-z,3/4+y
3/4-x,1/4-z,1/4+y
1/4+z,3/4+y,3/4-x
3/4+z,1/4+y,1/4-x
1/4-y,3/4-x,3/4+z
3/4-y,1/4-x,1/4+z
1/4+x,3/4+z,3/4-y
3/4+x,1/4+z,1/4-y
1/4-z,3/4-y,3/4+x
3/4-z,1/4-y,1/4+x
1/4+y,3/4+x,3/4-z
3/4+y,1/4+x,1/4-z
-z,-x,-y
1/2-z,1/2-x,1/2-y
y,z,x
1/2+y,1/2+z,1/2+x
-x,-y,-z
1/2-x,1/2-y,1/2-z
z,x,y
1/2+z,1/2+x,1/2+y
-y,-z,-x
1/2-y,1/2-z,1/2-x

loop_
_atom_site_label
_atom_site_fract_x
_atom_site_fract_y
_atom_site_fract_z
_atom_site_occupancy
Cs 0.12500 0.12500 0.12500 1.00000
Fe 0.66100 0.58900 0.12500 0.33330
Si 0.66100 0.58900 0.12500 0.66670
O 0.11100 0.13100 0.72200 1.00000

loop_
_cod_related_entry_id
_cod_related_entry_database
_cod_related_entry_code
1 AMCSD 0000120
